data_7111105
loop_
_publ_author_name
'Cheng, Lin'
'Khan, Masood A.'
'Richter-Addo, George B.'
'Powell, Douglas R.'

_publ_section_title
;
 The first unambiguous determination of a nitrosyl-to-nitrite conversion
 in an iron nitrosyl porphyrin
;
_journal_issue 23
_journal_name_full 'Chemical Communications'
_journal_page_first 2301
_journal_paper_doi 10.1039/b006775j
_journal_year 2000
_chemical_formula_moiety '(C69 H69 Fe N10 O6) (C H Cl3)'
_chemical_formula_sum 'C70 H70 Cl3 Fe N10 O6'
_chemical_formula_weight 1309.56
_chemical_name_systematic
; 
 ? 
;
_space_group_IT_number 15
_symmetry_cell_setting monoclinic
_symmetry_space_group_name_Hall '-C 2yc'
_symmetry_space_group_name_H-M 'C 1 2/c 1'
_atom_sites_solution_hydrogens geom
_atom_sites_solution_primary direct
_atom_sites_solution_secondary difmap
_audit_creation_method SHELXL-97
_cell_angle_alpha 90.00
_cell_angle_beta 91.543(2)
_cell_angle_gamma 90.00
_cell_formula_units_Z 4
_cell_length_a 18.7122(8)
_cell_length_b 19.0244(8)
_cell_length_c 18.4955(8)
_cell_measurement_reflns_used 7802
_cell_measurement_temperature 133(2)
_cell_measurement_theta_max 28.68
_cell_measurement_theta_min 2.42
_cell_volume 6581.8(5)
_computing_structure_refinement 'SHELXL-97 (Sheldrick, 1997)'
_computing_structure_solution 'SHELXS-97 (Sheldrick, 1990)'
_diffrn_ambient_temperature 133(2)
_diffrn_measured_fraction_theta_full 0.999
_diffrn_measured_fraction_theta_max 0.999
_diffrn_measurement_device 'Bruker SMART'
_diffrn_measurement_method '\w scan frames'
_diffrn_radiation_monochromator graphite
_diffrn_radiation_source 'sealed tube'
_diffrn_radiation_type MoK\a
_diffrn_radiation_wavelength 0.71073
_diffrn_reflns_av_R_equivalents 0.0492
_diffrn_reflns_av_sigmaI/netI 0.0473
_diffrn_reflns_limit_h_max 22
_diffrn_reflns_limit_h_min -20
_diffrn_reflns_limit_k_max 20
_diffrn_reflns_limit_k_min -22
_diffrn_reflns_limit_l_max 21
_diffrn_reflns_limit_l_min -21
_diffrn_reflns_number 17387
_diffrn_reflns_theta_full 25.00
_diffrn_reflns_theta_max 25.00
_diffrn_reflns_theta_min 1.53
_diffrn_standards_decay_% -0.05
_diffrn_standards_number 266
_exptl_absorpt_coefficient_mu 0.411
_exptl_absorpt_correction_T_max 0.9918
_exptl_absorpt_correction_T_min 0.8025
_exptl_absorpt_correction_type empirical
_exptl_crystal_colour red
_exptl_crystal_density_diffrn 1.322
_exptl_crystal_density_method 'not measured'
_exptl_crystal_description plate
_exptl_crystal_F_000 2740
_exptl_crystal_size_max 0.56
_exptl_crystal_size_mid 0.29
_exptl_crystal_size_min 0.02
_refine_diff_density_max 0.823
_refine_diff_density_min -0.542
_refine_diff_density_rms 0.097
_refine_ls_extinction_method none
_refine_ls_goodness_of_fit_ref 1.074
_refine_ls_hydrogen_treatment mixed
_refine_ls_matrix_type full
_refine_ls_number_parameters 490
_refine_ls_number_reflns 5792
_refine_ls_number_restraints 121
_refine_ls_restrained_S_all 1.073
_refine_ls_R_factor_all 0.0882
_refine_ls_R_factor_gt 0.0675
_refine_ls_shift/su_max 0.005
_refine_ls_shift/su_mean 0.000
_refine_ls_structure_factor_coef Fsqd
_refine_ls_weighting_details 'calc w=1/[\s^2^(Fo^2^)+(0.1150P)^2^+13.0000P] where P=(Fo^2^+2Fc^2^)/3'
_refine_ls_weighting_scheme calc
_refine_ls_wR_factor_gt 0.1891
_refine_ls_wR_factor_ref 0.2098
_reflns_number_gt 4303
_reflns_number_total 5792
_reflns_threshold_expression >2sigma(I)
_cod_data_source_file b006775jsup1.cif
_cod_data_source_block n00018
_cod_database_code 7111105

loop_
_symmetry_equiv_pos_as_xyz
'x, y, z'
'x, -y, z+1/2'
'x+1/2, y+1/2, z'
'x+1/2, -y+1/2, z+1/2'
'-x, -y, -z'
'-x, y, -z-1/2'
'-x+1/2, -y+1/2, -z'
'-x+1/2, y+1/2, -z-1/2'

loop_
_atom_site_label
_atom_site_type_symbol
_atom_site_fract_x
_atom_site_fract_y
_atom_site_fract_z
_atom_site_U_iso_or_equiv
_atom_site_adp_type
_atom_site_occupancy
_atom_site_symmetry_multiplicity
_atom_site_calc_flag
_atom_site_refinement_flags
_atom_site_disorder_assembly
_atom_site_disorder_group
Fe1 Fe 0.5000 0.86040(3) 0.2500 0.0252(2) Uani 1 2 d S . .
O1 O 0.44921(15) 0.72588(14) 0.22201(16) 0.0508(7) Uani 1 1 d . . .
O2 O 0.18219(19) 0.63402(19) 0.1154(2) 0.0738(10) Uani 1 1 d . . .
O3 O 0.3473(3) 0.6747(3) 0.5772(3) 0.1105(16) Uani 1 1 d . . .
N1 N 0.40338(14) 0.85759(14) 0.29266(14) 0.0266(6) Uani 1 1 d . . .
N2 N 0.45660(15) 0.86149(14) 0.15085(14) 0.0268(6) Uani 1 1 d . . .
N3 N 0.5000 0.7581(2) 0.2500 0.0319(9) Uani 1 2 d S . .
N4 N 0.5000 0.9707(2) 0.2500 0.0278(9) Uani 1 2 d S . .
C1 C 0.49085(19) 0.86709(17) 0.08632(17) 0.0297(7) Uani 1 1 d . . .
C2 C 0.4396(2) 0.86594(19) 0.02713(19) 0.0372(8) Uani 1 1 d . . .
H2 H 0.4497 0.8701 -0.0228 0.045 Uiso 1 1 calc R . .
C3 C 0.3750(2) 0.8579(2) 0.05553(19) 0.0376(9) Uani 1 1 d . . .
H3 H 0.3307 0.8544 0.0294 0.045 Uiso 1 1 calc R . .
C4 C 0.38499(18) 0.85545(17) 0.13277(18) 0.0301(7) Uani 1 1 d . . .
C5 C 0.32975(18) 0.84814(17) 0.18073(19) 0.0299(8) Uani 1 1 d . . .
C6 C 0.33917(18) 0.84884(17) 0.25570(19) 0.0289(7) Uani 1 1 d . . .
C7 C 0.28250(19) 0.84432(19) 0.3057(2) 0.0356(8) Uani 1 1 d . . .
H7 H 0.2333 0.8374 0.2937 0.043 Uiso 1 1 calc R . .
C8 C 0.31098(19) 0.85158(19) 0.3724(2) 0.0361(8) Uani 1 1 d . . .
H8 H 0.2859 0.8514 0.4164 0.043 Uiso 1 1 calc R . .
C9 C 0.38689(18) 0.85963(17) 0.36467(18) 0.0296(7) Uani 1 1 d . . .
C10 C 0.43565(19) 0.86813(17) 0.42193(18) 0.0296(7) Uani 1 1 d . . .
C11 C 0.25470(19) 0.8436(2) 0.1500(2) 0.0378(9) Uani 1 1 d . . .
C12 C 0.2238(2) 0.7789(2) 0.1306(2) 0.0459(10) Uani 1 1 d . . .
C13 C 0.1547(2) 0.7778(3) 0.1006(3) 0.0661(14) Uani 1 1 d . . .
H13 H 0.1332 0.7343 0.0870 0.079 Uiso 1 1 calc R . .
C14 C 0.1177(3) 0.8394(3) 0.0908(3) 0.0822(18) Uani 1 1 d . . .
H14 H 0.0707 0.8382 0.0701 0.099 Uiso 1 1 calc R . .
C15 C 0.1471(3) 0.9023(3) 0.1101(4) 0.0857(19) Uani 1 1 d . . .
H15 H 0.1207 0.9446 0.1034 0.103 Uiso 1 1 calc R . .
C16 C 0.2158(2) 0.9040(2) 0.1395(3) 0.0608(13) Uani 1 1 d . . .
H16 H 0.2365 0.9479 0.1527 0.073 Uiso 1 1 calc R . .
N17 N 0.26394(18) 0.71747(18) 0.1422(2) 0.0566(10) Uani 1 1 d . . .
H17 H 0.3089 0.7239 0.1557 0.068 Uiso 1 1 calc R . .
C18 C 0.2427(2) 0.6491(2) 0.1356(2) 0.0490(11) Uani 1 1 d . . .
C19 C 0.2985(2) 0.5931(2) 0.1537(3) 0.0626(13) Uani 1 1 d . . .
C20 C 0.3204(3) 0.5982(3) 0.2362(3) 0.0881(19) Uani 1 1 d . . .
H20A H 0.2781 0.5911 0.2654 0.132 Uiso 1 1 calc R . .
H20B H 0.3407 0.6447 0.2464 0.132 Uiso 1 1 calc R . .
H20C H 0.3560 0.5620 0.2481 0.132 Uiso 1 1 calc R . .
C21 C 0.2681(4) 0.5215(3) 0.1385(7) 0.160(5) Uani 1 1 d . . .
H21A H 0.2525 0.5186 0.0876 0.240 Uiso 1 1 calc R . .
H21B H 0.2271 0.5133 0.1694 0.240 Uiso 1 1 calc R . .
H21C H 0.3047 0.4858 0.1487 0.240 Uiso 1 1 calc R . .
C22 C 0.3663(3) 0.6043(3) 0.1119(3) 0.0724(15) Uani 1 1 d . . .
H22A H 0.3549 0.6031 0.0599 0.109 Uiso 1 1 calc R . .
H22B H 0.4007 0.5670 0.1241 0.109 Uiso 1 1 calc R . .
H22C H 0.3871 0.6501 0.1247 0.109 Uiso 1 1 calc R . .
C23 C 0.40757(19) 0.87581(19) 0.49706(18) 0.0340(8) Uani 1 1 d . . .
C24 C 0.3893(2) 0.8172(2) 0.5372(2) 0.0423(9) Uani 1 1 d . . .
C25 C 0.3637(2) 0.8247(3) 0.6067(2) 0.0521(11) Uani 1 1 d . . .
H25 H 0.3512 0.7846 0.6342 0.062 Uiso 1 1 calc R . .
C26 C 0.3568(2) 0.8919(3) 0.6352(2) 0.0532(12) Uani 1 1 d . . .
H26 H 0.3387 0.8975 0.6823 0.064 Uiso 1 1 calc R . .
C27 C 0.3756(2) 0.9499(3) 0.5967(2) 0.0535(11) Uani 1 1 d . . .
H27 H 0.3714 0.9953 0.6174 0.064 Uiso 1 1 calc R . .
C28 C 0.4008(2) 0.9424(2) 0.5274(2) 0.0441(9) Uani 1 1 d . . .
H28 H 0.4135 0.9828 0.5005 0.053 Uiso 1 1 calc R . .
N29 N 0.4003(2) 0.75047(19) 0.50408(19) 0.0593(10) Uani 1 1 d . . .
H29 H 0.4256 0.7526 0.4648 0.071 Uiso 1 1 calc R . .
C30 C 0.3806(3) 0.6883(3) 0.5202(3) 0.0674(14) Uani 1 1 d . . .
C31 C 0.3921(2) 0.6296(2) 0.4669(3) 0.0517(11) Uani 1 1 d . . .
C32 C 0.4334(4) 0.6507(3) 0.4008(4) 0.095(2) Uani 1 1 d . . .
H32A H 0.4044 0.6830 0.3709 0.143 Uiso 1 1 calc R . .
H32B H 0.4445 0.6087 0.3725 0.143 Uiso 1 1 calc R . .
H32C H 0.4779 0.6741 0.4162 0.143 Uiso 1 1 calc R . .
C33 C 0.4353(4) 0.5712(3) 0.5039(4) 0.112(3) Uani 1 1 d . . .
H33A H 0.4139 0.5596 0.5502 0.168 Uiso 1 1 calc R . .
H33B H 0.4846 0.5870 0.5124 0.168 Uiso 1 1 calc R . .
H33C H 0.4350 0.5294 0.4728 0.168 Uiso 1 1 calc R . .
C34 C 0.3192(3) 0.6019(3) 0.4438(4) 0.0898(19) Uani 1 1 d . . .
H34A H 0.2908 0.6400 0.4220 0.135 Uiso 1 1 calc R . .
H34B H 0.2949 0.5836 0.4862 0.135 Uiso 1 1 calc R . .
H34C H 0.3247 0.5641 0.4084 0.135 Uiso 1 1 calc R . .
C35 C 0.45892(19) 1.00789(19) 0.2946(2) 0.0345(8) Uani 1 1 d . . .
H35 H 0.4293 0.9830 0.3267 0.041 Uiso 1 1 calc R . .
C36 C 0.4576(2) 1.0802(2) 0.2962(2) 0.0419(9) Uani 1 1 d . . .
H36 H 0.4278 1.1042 0.3288 0.050 Uiso 1 1 calc R . .
C37 C 0.5000 1.1172(3) 0.2500 0.0445(13) Uani 1 2 d S . .
H37 H 0.5000 1.1672 0.2500 0.053 Uiso 1 2 calc SR . .
Cl1S Cl 0.5000 0.538(2) 0.2500 0.126(6) Uani 0.068(3) 2 d SPDU A 1
Cl2S Cl 0.562(2) 0.401(2) 0.304(2) 0.128(4) Uani 0.068(3) 1 d PDU A 1
C1S C 0.5000 0.446(2) 0.2500 0.131(3) Uani 0.068(3) 2 d SPDU . 1
H1S H 0.5343 0.4465 0.2095 0.157 Uiso 0.0339(16) 1 calc PR A 1
Cl1T Cl 0.4582(8) 0.3437(8) 0.2052(10) 0.121(3) Uani 0.259(5) 1 d PDU . 2
Cl2T Cl 0.5663(8) 0.3744(7) 0.3085(9) 0.129(3) Uani 0.259(5) 1 d PDU . 2
Cl3T Cl 0.4992(8) 0.4849(6) 0.2311(5) 0.133(3) Uani 0.259(5) 1 d PDU . 2
C1T C 0.5307(9) 0.3991(7) 0.2244(9) 0.131(3) Uani 0.259(5) 1 d PDU . 2
H1T H 0.5673 0.3953 0.1863 0.157 Uiso 0.259(5) 1 calc PR . 2
Cl1U Cl 0.5828(8) 0.3032(9) 0.2638(10) 0.137(4) Uani 0.174(5) 1 d PDU B 3
Cl2U Cl 0.5284(8) 0.4457(9) 0.2846(8) 0.130(3) Uani 0.174(5) 1 d PDU . 3
Cl3U Cl 0.4383(9) 0.3390(13) 0.2123(16) 0.114(4) Uani 0.174(5) 1 d PDU . 3
C1U C 0.5240(11) 0.3687(11) 0.2337(18) 0.128(3) Uani 0.174(5) 1 d PDU B 3
H1U H 0.5431 0.3829 0.1859 0.154 Uiso 0.174(5) 1 calc PR B 3

loop_
_atom_site_aniso_label
_atom_site_aniso_U_11
_atom_site_aniso_U_22
_atom_site_aniso_U_33
_atom_site_aniso_U_23
_atom_site_aniso_U_13
_atom_site_aniso_U_12
Fe1 0.0256(4) 0.0233(4) 0.0266(4) 0.000 0.0006(3) 0.000
O1 0.0513(17) 0.0339(15) 0.0667(19) -0.0042(14) -0.0073(14) -0.0061(13)
O2 0.059(2) 0.070(2) 0.091(3) 0.0066(19) -0.0147(19) -0.0315(18)
O3 0.125(4) 0.108(4) 0.101(3) 0.019(3) 0.037(3) -0.032(3)
N1 0.0278(14) 0.0238(14) 0.0283(14) -0.0004(11) 0.0016(11) 0.0004(11)
N2 0.0294(15) 0.0227(14) 0.0282(14) -0.0001(11) -0.0012(11) -0.0007(11)
N3 0.033(2) 0.030(2) 0.033(2) 0.000 0.0023(18) 0.000
N4 0.026(2) 0.027(2) 0.030(2) 0.000 -0.0032(16) 0.000
C1 0.039(2) 0.0236(17) 0.0262(16) 0.0003(13) 0.0011(14) 0.0004(14)
C2 0.043(2) 0.041(2) 0.0276(18) 0.0010(15) -0.0019(15) -0.0005(17)
C3 0.037(2) 0.042(2) 0.0329(19) -0.0007(16) -0.0057(15) -0.0015(16)
C4 0.0303(18) 0.0267(18) 0.0331(18) -0.0019(14) -0.0034(14) -0.0003(14)
C5 0.0264(17) 0.0246(18) 0.0385(19) -0.0001(14) -0.0033(14) 0.0000(13)
C6 0.0261(17) 0.0235(17) 0.0369(18) -0.0008(14) -0.0011(14) -0.0010(13)
C7 0.0268(18) 0.035(2) 0.045(2) 0.0007(16) 0.0023(15) -0.0021(15)
C8 0.0314(19) 0.036(2) 0.041(2) 0.0009(16) 0.0091(16) -0.0008(15)
C9 0.0340(18) 0.0217(16) 0.0334(18) -0.0011(14) 0.0054(14) -0.0010(14)
C10 0.0361(19) 0.0238(17) 0.0290(17) -0.0001(13) 0.0031(14) 0.0003(14)
C11 0.0305(19) 0.044(2) 0.039(2) 0.0045(17) -0.0030(16) 0.0007(16)
C12 0.034(2) 0.054(3) 0.049(2) -0.0096(19) -0.0083(17) -0.0019(18)
C13 0.045(3) 0.074(3) 0.078(3) -0.009(3) -0.023(2) -0.005(2)
C14 0.041(3) 0.102(5) 0.102(4) 0.020(4) -0.033(3) -0.005(3)
C15 0.048(3) 0.071(4) 0.137(5) 0.036(4) -0.025(3) 0.009(3)
C16 0.039(2) 0.046(3) 0.096(4) 0.017(2) -0.011(2) 0.003(2)
N17 0.0336(18) 0.041(2) 0.094(3) -0.022(2) -0.0103(18) -0.0066(15)
C18 0.042(2) 0.050(3) 0.055(2) -0.015(2) 0.0110(19) -0.0172(19)
C19 0.049(3) 0.039(2) 0.102(4) -0.018(2) 0.017(3) -0.010(2)
C20 0.088(4) 0.089(4) 0.089(4) 0.019(3) 0.030(3) 0.018(3)
C21 0.081(5) 0.050(4) 0.350(15) -0.049(6) 0.005(7) -0.020(3)
C22 0.062(3) 0.069(3) 0.088(4) -0.020(3) 0.023(3) -0.003(3)
C23 0.0337(19) 0.039(2) 0.0293(18) -0.0052(15) 0.0020(14) 0.0013(16)
C24 0.049(2) 0.045(2) 0.0334(19) -0.0001(17) 0.0063(17) -0.0030(18)
C25 0.053(3) 0.069(3) 0.035(2) 0.002(2) 0.0052(18) -0.010(2)
C26 0.035(2) 0.090(4) 0.035(2) -0.019(2) 0.0040(17) 0.001(2)
C27 0.049(3) 0.062(3) 0.049(2) -0.027(2) 0.001(2) 0.005(2)
C28 0.049(2) 0.039(2) 0.045(2) -0.0096(18) 0.0019(18) 0.0012(18)
N29 0.094(3) 0.045(2) 0.0402(19) 0.0055(16) 0.0218(19) -0.009(2)
C30 0.083(4) 0.060(3) 0.060(3) 0.005(2) 0.012(3) -0.006(3)
C31 0.049(2) 0.035(2) 0.071(3) 0.002(2) 0.002(2) -0.0055(18)
C32 0.105(5) 0.061(4) 0.122(5) -0.034(3) 0.049(4) -0.018(3)
C33 0.107(5) 0.066(4) 0.158(7) -0.012(4) -0.077(5) 0.014(4)
C34 0.051(3) 0.096(5) 0.122(5) -0.006(4) -0.005(3) -0.004(3)
C35 0.0335(19) 0.0296(19) 0.0405(19) -0.0024(15) 0.0005(15) 0.0015(15)
C36 0.042(2) 0.031(2) 0.053(2) -0.0080(18) -0.0032(18) 0.0055(17)
C37 0.045(3) 0.028(3) 0.059(4) 0.000 -0.011(3) 0.000
Cl1S 0.102(10) 0.164(13) 0.108(11) 0.000 -0.023(10) 0.000
Cl2S 0.109(6) 0.168(9) 0.106(6) 0.002(6) -0.010(6) -0.007(6)
C1S 0.111(5) 0.169(8) 0.111(5) 0.000 -0.010(5) 0.000
Cl1T 0.110(6) 0.163(7) 0.090(4) -0.006(4) 0.004(5) -0.006(5)
Cl2T 0.108(4) 0.168(8) 0.109(4) 0.003(4) -0.004(4) -0.012(4)
Cl3T 0.111(4) 0.173(7) 0.115(5) 0.007(3) -0.016(5) 0.000(3)
C1T 0.112(5) 0.169(8) 0.110(5) 0.002(3) -0.008(5) -0.003(3)
Cl1U 0.108(8) 0.153(10) 0.150(9) 0.035(7) -0.002(7) -0.044(7)
Cl2U 0.110(4) 0.167(7) 0.113(4) 0.002(3) -0.012(4) -0.008(3)
Cl3U 0.100(7) 0.158(8) 0.084(5) -0.007(5) 0.009(6) -0.013(6)
C1U 0.111(5) 0.167(7) 0.106(4) 0.000(3) -0.004(4) -0.005(3)

loop_
_atom_type_symbol
_atom_type_description
_atom_type_scat_dispersion_real
_atom_type_scat_dispersion_imag
_atom_type_scat_source
C C 0.0033 0.0016 'International Tables Vol C Tables 4.2.6.8 and 6.1.1.4'
H H 0.0000 0.0000 'International Tables Vol C Tables 4.2.6.8 and 6.1.1.4'
N N 0.0061 0.0033 'International Tables Vol C Tables 4.2.6.8 and 6.1.1.4'
O O 0.0106 0.0060 'International Tables Vol C Tables 4.2.6.8 and 6.1.1.4'
Fe Fe 0.3463 0.8444 'International Tables Vol C Tables 4.2.6.8 and 6.1.1.4'
Cl Cl 0.1484 0.1585 'International Tables Vol C Tables 4.2.6.8 and 6.1.1.4'

loop_
_geom_angle_atom_site_label_1
_geom_angle_atom_site_label_2
_geom_angle_atom_site_label_3
_geom_angle
_geom_angle_site_symmetry_1
_geom_angle_site_symmetry_3
N3 Fe1 N2 90.60(8) . .
N3 Fe1 N2 90.60(8) . 6_656
N2 Fe1 N2 178.80(16) . 6_656
N3 Fe1 N1 88.46(8) . 6_656
N2 Fe1 N1 89.28(11) . 6_656
N2 Fe1 N1 90.75(11) 6_656 6_656
N3 Fe1 N1 88.46(8) . .
N2 Fe1 N1 90.75(11) . .
N2 Fe1 N1 89.28(11) 6_656 .
N1 Fe1 N1 176.93(15) 6_656 .
N3 Fe1 N4 180.000(1) . .
N2 Fe1 N4 89.40(8) . .
N2 Fe1 N4 89.40(8) 6_656 .
N1 Fe1 N4 91.54(8) 6_656 .
N1 Fe1 N4 91.54(8) . .
C9 N1 C6 105.6(3) . .
C9 N1 Fe1 127.7(2) . .
C6 N1 Fe1 126.6(2) . .
C1 N2 C4 105.6(3) . .
C1 N2 Fe1 127.9(2) . .
C4 N2 Fe1 126.5(2) . .
O1 N3 O1 120.4(4) . 6_656
O1 N3 Fe1 119.8(2) . .
O1 N3 Fe1 119.8(2) 6_656 .
C35 N4 C35 116.6(4) 6_656 .
C35 N4 Fe1 121.7(2) 6_656 .
C35 N4 Fe1 121.7(2) . .
N2 C1 C10 125.7(3) . 6_656
N2 C1 C2 110.1(3) . .
C10 C1 C2 124.0(3) 6_656 .
C3 C2 C1 107.1(3) . .
C2 C3 C4 107.3(3) . .
N2 C4 C5 126.2(3) . .
N2 C4 C3 109.8(3) . .
C5 C4 C3 124.0(3) . .
C4 C5 C6 124.0(3) . .
C4 C5 C11 118.0(3) . .
C6 C5 C11 117.9(3) . .
N1 C6 C5 125.5(3) . .
N1 C6 C7 109.8(3) . .
C5 C6 C7 124.6(3) . .
C8 C7 C6 107.8(3) . .
C7 C8 C9 106.8(3) . .
N1 C9 C10 125.6(3) . .
N1 C9 C8 109.9(3) . .
C10 C9 C8 124.5(3) . .
C1 C10 C9 123.2(3) 6_656 .
C1 C10 C23 118.3(3) 6_656 .
C9 C10 C23 118.5(3) . .
C16 C11 C12 119.1(4) . .
C16 C11 C5 119.5(4) . .
C12 C11 C5 121.4(3) . .
C13 C12 C11 119.2(4) . .
C13 C12 N17 122.4(4) . .
C11 C12 N17 118.5(3) . .
C14 C13 C12 119.9(5) . .
C15 C14 C13 121.2(5) . .
C14 C15 C16 119.3(5) . .
C11 C16 C15 121.4(5) . .
C18 N17 C12 128.8(4) . .
O2 C18 N17 121.2(4) . .
O2 C18 C19 121.9(4) . .
N17 C18 C19 116.8(4) . .
C21 C19 C22 110.5(5) . .
C21 C19 C18 109.9(5) . .
C22 C19 C18 111.5(4) . .
C21 C19 C20 109.0(6) . .
C22 C19 C20 106.6(4) . .
C18 C19 C20 109.3(4) . .
C24 C23 C28 119.2(3) . .
C24 C23 C10 120.9(3) . .
C28 C23 C10 119.9(3) . .
C23 C24 C25 120.5(4) . .
C23 C24 N29 116.4(3) . .
C25 C24 N29 123.1(4) . .
C24 C25 C26 118.8(4) . .
C27 C26 C25 121.2(4) . .
C26 C27 C28 119.9(4) . .
C27 C28 C23 120.2(4) . .
C30 N29 C24 132.7(4) . .
O3 C30 N29 122.4(5) . .
O3 C30 C31 118.3(5) . .
N29 C30 C31 119.1(4) . .
C30 C31 C34 107.3(4) . .
C30 C31 C32 114.5(4) . .
C34 C31 C32 109.9(5) . .
C30 C31 C33 109.2(5) . .
C34 C31 C33 109.6(4) . .
C32 C31 C33 106.3(5) . .
N4 C35 C36 123.3(4) . .
C35 C36 C37 119.3(4) . .
C36 C37 C36 118.3(5) . 6_656
Cl1S C1S Cl2S 120.0(3) . 6_656
Cl1S C1S Cl2S 120.0(3) . .
Cl2S C1S Cl2S 119.9(6) 6_656 .
C1T Cl1T C1T 52.1(15) 6_656 .
C1T Cl2T C1T 47.7(13) . 6_656
C1T Cl3T C1T 48.3(13) . 6_656
Cl2T C1T Cl3T 108.1(8) . .
Cl2T C1T Cl1T 107.2(8) . .
Cl3T C1T Cl1T 108.6(8) . .
C1U Cl2U C1U 36(2) . 6_656
C1U Cl3U C1U 39(3) 6_656 .
Cl3U C1U Cl2U 115.3(11) . .
Cl3U C1U Cl1U 114.3(11) . .
Cl2U C1U Cl1U 114.1(11) . .

loop_
_geom_bond_atom_site_label_1
_geom_bond_atom_site_label_2
_geom_bond_distance
_geom_bond_site_symmetry_2
Fe1 N3 1.946(4) .
Fe1 N2 1.986(3) .
Fe1 N2 1.986(3) 6_656
Fe1 N1 1.993(3) 6_656
Fe1 N1 1.993(3) .
Fe1 N4 2.099(4) .
O1 N3 1.233(3) .
O2 C18 1.217(5) .
O3 C30 1.265(6) .
N1 C9 1.376(4) .
N1 C6 1.376(4) .
N2 C1 1.374(4) .
N2 C4 1.377(4) .
N3 O1 1.233(3) 6_656
N4 C35 1.344(4) 6_656
N4 C35 1.344(4) .
C1 C10 1.388(5) 6_656
C1 C2 1.436(5) .
C2 C3 1.341(5) .
C3 C4 1.437(5) .
C4 C5 1.387(5) .
C5 C6 1.393(5) .
C5 C11 1.503(5) .
C6 C7 1.428(5) .
C7 C8 1.339(5) .
C8 C9 1.440(5) .
C9 C10 1.389(5) .
C10 C1 1.388(5) 6_656
C10 C23 1.506(5) .
C11 C16 1.371(6) .
C11 C12 1.402(6) .
C12 C13 1.394(6) .
C12 N17 1.403(5) .
C13 C14 1.372(8) .
C14 C15 1.360(8) .
C15 C16 1.384(7) .
N17 C18 1.364(5) .
C18 C19 1.522(7) .
C19 C21 1.501(7) .
C19 C22 1.519(7) .
C19 C20 1.571(8) .
C23 C24 1.388(5) .
C23 C28 1.393(5) .
C24 C25 1.390(5) .
C24 N29 1.427(5) .
C25 C26 1.390(7) .
C26 C27 1.364(7) .
C27 C28 1.385(6) .
N29 C30 1.276(6) .
C30 C31 1.510(7) .
C31 C34 1.512(7) .
C31 C32 1.518(7) .
C31 C33 1.525(7) .
C35 C36 1.375(5) .
C36 C37 1.376(5) .
C37 C36 1.376(5) 6_656
Cl1S C1S 1.747(8) .
Cl2S C1S 1.747(6) .
C1S Cl2S 1.747(6) 6_656
Cl1T C1T 1.68(2) 6_656
Cl1T C1T 1.747(8) .
Cl2T C1T 1.740(8) .
Cl2T C1T 1.96(2) 6_656
Cl3T C1T 1.741(8) .
Cl3T C1T 1.918(15) 6_656
Cl1U C1U 1.743(8) .
Cl2U C1U 1.743(8) .
Cl2U C1U 1.791(19) 6_656
Cl3U C1U 1.33(3) 6_656
Cl3U C1U 1.736(8) .

loop_
_geom_torsion_atom_site_label_1
_geom_torsion_atom_site_label_2
_geom_torsion_atom_site_label_3
_geom_torsion_atom_site_label_4
_geom_torsion
_geom_torsion_site_symmetry_1
_geom_torsion_site_symmetry_4
N3 Fe1 N1 C9 93.2(3) . .
N2 Fe1 N1 C9 -176.2(3) . .
N2 Fe1 N1 C9 2.6(3) 6_656 .
N1 Fe1 N1 C9 93.2(3) 6_656 .
N4 Fe1 N1 C9 -86.8(3) . .
N3 Fe1 N1 C6 -82.5(3) . .
N2 Fe1 N1 C6 8.1(3) . .
N2 Fe1 N1 C6 -173.1(3) 6_656 .
N1 Fe1 N1 C6 -82.5(3) 6_656 .
N4 Fe1 N1 C6 97.5(3) . .
N3 Fe1 N2 C1 -95.2(3) . .
N2 Fe1 N2 C1 84.8(3) 6_656 .
N1 Fe1 N2 C1 -6.7(3) 6_656 .
N1 Fe1 N2 C1 176.4(3) . .
N4 Fe1 N2 C1 84.8(3) . .
N3 Fe1 N2 C4 83.6(3) . .
N2 Fe1 N2 C4 -96.4(3) 6_656 .
N1 Fe1 N2 C4 172.1(3) 6_656 .
N1 Fe1 N2 C4 -4.9(3) . .
N4 Fe1 N2 C4 -96.4(3) . .
N2 Fe1 N3 O1 -38.48(18) . .
N2 Fe1 N3 O1 141.52(18) 6_656 .
N1 Fe1 N3 O1 -127.75(18) 6_656 .
N1 Fe1 N3 O1 52.25(18) . .
N4 Fe1 N3 O1 -151(100) . .
N2 Fe1 N3 O1 141.52(18) . 6_656
N2 Fe1 N3 O1 -38.48(18) 6_656 6_656
N1 Fe1 N3 O1 52.25(18) 6_656 6_656
N1 Fe1 N3 O1 -127.75(18) . 6_656
N4 Fe1 N3 O1 29(100) . 6_656
N3 Fe1 N4 C35 46(100) . 6_656
N2 Fe1 N4 C35 -66.4(2) . 6_656
N2 Fe1 N4 C35 113.6(2) 6_656 6_656
N1 Fe1 N4 C35 22.9(2) 6_656 6_656
N1 Fe1 N4 C35 -157.1(2) . 6_656
N3 Fe1 N4 C35 -134(100) . .
N2 Fe1 N4 C35 113.6(2) . .
N2 Fe1 N4 C35 -66.4(2) 6_656 .
N1 Fe1 N4 C35 -157.1(2) 6_656 .
N1 Fe1 N4 C35 22.9(2) . .
C4 N2 C1 C10 -174.1(3) . 6_656
Fe1 N2 C1 C10 4.9(5) . 6_656
C4 N2 C1 C2 1.2(4) . .
Fe1 N2 C1 C2 -179.9(2) . .
N2 C1 C2 C3 -1.6(4) . .
C10 C1 C2 C3 173.8(3) 6_656 .
C1 C2 C3 C4 1.2(4) . .
C1 N2 C4 C5 179.7(3) . .
Fe1 N2 C4 C5 0.7(5) . .
C1 N2 C4 C3 -0.4(4) . .
Fe1 N2 C4 C3 -179.4(2) . .
C2 C3 C4 N2 -0.6(4) . .
C2 C3 C4 C5 179.4(3) . .
N2 C4 C5 C6 2.8(5) . .
C3 C4 C5 C6 -177.1(3) . .
N2 C4 C5 C11 178.9(3) . .
C3 C4 C5 C11 -1.0(5) . .
C9 N1 C6 C5 175.9(3) . .
Fe1 N1 C6 C5 -7.6(5) . .
C9 N1 C6 C7 -0.9(4) . .
Fe1 N1 C6 C7 175.6(2) . .
C4 C5 C6 N1 0.8(5) . .
C11 C5 C6 N1 -175.3(3) . .
C4 C5 C6 C7 177.3(3) . .
C11 C5 C6 C7 1.1(5) . .
N1 C6 C7 C8 1.2(4) . .
C5 C6 C7 C8 -175.7(3) . .
C6 C7 C8 C9 -0.9(4) . .
C6 N1 C9 C10 -179.7(3) . .
Fe1 N1 C9 C10 3.9(5) . .
C6 N1 C9 C8 0.3(4) . .
Fe1 N1 C9 C8 -176.1(2) . .
C7 C8 C9 N1 0.4(4) . .
C7 C8 C9 C10 -179.6(3) . .
N1 C9 C10 C1 -8.2(5) . 6_656
C8 C9 C10 C1 171.8(3) . 6_656
N1 C9 C10 C23 174.5(3) . .
C8 C9 C10 C23 -5.6(5) . .
C4 C5 C11 C16 -89.7(5) . .
C6 C5 C11 C16 86.7(5) . .
C4 C5 C11 C12 89.1(4) . .
C6 C5 C11 C12 -94.5(4) . .
C16 C11 C12 C13 0.5(6) . .
C5 C11 C12 C13 -178.3(4) . .
C16 C11 C12 N17 -179.5(4) . .
C5 C11 C12 N17 1.7(6) . .
C11 C12 C13 C14 -0.3(7) . .
N17 C12 C13 C14 179.7(5) . .
C12 C13 C14 C15 -0.3(9) . .
C13 C14 C15 C16 0.6(10) . .
C12 C11 C16 C15 -0.2(7) . .
C5 C11 C16 C15 178.7(5) . .
C14 C15 C16 C11 -0.4(9) . .
C13 C12 N17 C18 -8.2(7) . .
C11 C12 N17 C18 171.8(4) . .
C12 N17 C18 O2 2.0(7) . .
C12 N17 C18 C19 -178.6(4) . .
O2 C18 C19 C21 3.4(8) . .
N17 C18 C19 C21 -176.0(6) . .
O2 C18 C19 C22 126.2(5) . .
N17 C18 C19 C22 -53.2(6) . .
O2 C18 C19 C20 -116.2(5) . .
N17 C18 C19 C20 64.4(5) . .
C1 C10 C23 C24 -94.8(4) 6_656 .
C9 C10 C23 C24 82.6(4) . .
C1 C10 C23 C28 84.2(4) 6_656 .
C9 C10 C23 C28 -98.3(4) . .
C28 C23 C24 C25 0.6(6) . .
C10 C23 C24 C25 179.7(4) . .
C28 C23 C24 N29 -177.5(4) . .
C10 C23 C24 N29 1.5(6) . .
C23 C24 C25 C26 0.1(6) . .
N29 C24 C25 C26 178.1(4) . .
C24 C25 C26 C27 -1.0(6) . .
C25 C26 C27 C28 1.2(6) . .
C26 C27 C28 C23 -0.5(6) . .
C24 C23 C28 C27 -0.4(6) . .
C10 C23 C28 C27 -179.5(4) . .
C23 C24 N29 C30 -168.4(5) . .
C25 C24 N29 C30 13.5(8) . .
C24 N29 C30 O3 -4.2(10) . .
C24 N29 C30 C31 170.9(5) . .
O3 C30 C31 C34 58.6(7) . .
N29 C30 C31 C34 -116.8(6) . .
O3 C30 C31 C32 -179.2(6) . .
N29 C30 C31 C32 5.4(8) . .
O3 C30 C31 C33 -60.2(7) . .
N29 C30 C31 C33 124.5(6) . .
C35 N4 C35 C36 -0.1(3) 6_656 .
Fe1 N4 C35 C36 179.9(3) . .
N4 C35 C36 C37 0.2(5) . .
C35 C36 C37 C36 -0.1(2) . 6_656
C1T Cl2T C1T Cl3T 64.2(9) 6_656 .
C1T Cl2T C1T Cl1T -52.7(10) 6_656 .
C1T Cl3T C1T Cl2T -65.3(11) 6_656 .
C1T Cl3T C1T Cl1T 50.7(11) 6_656 .
C1T Cl1T C1T Cl2T 60.0(11) 6_656 .
C1T Cl1T C1T Cl3T -56.6(9) 6_656 .
C1U Cl3U C1U Cl2U -38.5(17) 6_656 .
C1U Cl3U C1U Cl1U 97(3) 6_656 .
C1U Cl2U C1U Cl3U 29.7(14) 6_656 .
C1U Cl2U C1U Cl1U -105(4) 6_656 .
